data_2208978
loop_
_publ_author_name
'Alpaslan, G\"okhan'
'\"Ozdamar, \"Ozg\"ur'
'Odaba\,so\(glu, Mustafa'
'Ersanl\?i, Cem C\"uneyt'
'Erd\"onmez, Ahmet'

_publ_section_title
;
 (<i>Z</i>)-Ethyl 4-chloro-3-oxo-2-(2-<i>o</i>-tolylhydrazono)butanoate
;
_journal_coeditor_code RZ2016
_journal_issue 5
_journal_name_full 'Acta Crystallographica Section E'
_journal_page_first o1828
_journal_page_last o1830
_journal_paper_doi 10.1107/S1600536806012670
_journal_volume 62
_journal_year 2006
_chemical_formula_iupac 'C13 H15 Cl N2 O3'
_chemical_formula_moiety 'C13 H15 Cl N2 O3'
_chemical_formula_sum 'C13 H15 Cl N2 O3'
_chemical_formula_weight 282.72
_chemical_name_systematic
;
(Z)-Ethyl 4-chloro-3-oxo-2-(2-o-tolylhydrazono)butanoate
;
_space_group_IT_number 14
_symmetry_cell_setting monoclinic
_symmetry_space_group_name_Hall '-P 2ybc'
_symmetry_space_group_name_H-M 'P 1 21/c 1'
_atom_sites_solution_hydrogens geom
_atom_sites_solution_primary direct
_atom_sites_solution_secondary difmap
_audit_creation_method SHELXL97
_cell_angle_alpha 90.00
_cell_angle_beta 93.584(6)
_cell_angle_gamma 90.00
_cell_formula_units_Z 4
_cell_length_a 4.7495(3)
_cell_length_b 14.4685(11)
_cell_length_c 20.2429(16)
_cell_measurement_reflns_used 13207
_cell_measurement_temperature 296(2)
_cell_measurement_theta_max 27.2
_cell_measurement_theta_min 1.7
_cell_volume 1388.33(18)
_computing_cell_refinement X-AREA
_computing_data_collection 'X-AREA (Stoe & Cie, 2002)'
_computing_data_reduction 'X-RED32 (Stoe & Cie, 2002)'
_computing_molecular_graphics 'ORTEP-3 for Windows (Farrugia, 1997)'
_computing_publication_material 'WinGX (Farrugia, 1999)'
_computing_structure_refinement 'SHELXL97 (Sheldrick, 1997)'
_computing_structure_solution 'SHELXS97 (Sheldrick, 1997)'
_diffrn_ambient_temperature 296(2)
_diffrn_detector_area_resol_mean 6.67
_diffrn_measured_fraction_theta_full 0.98
_diffrn_measured_fraction_theta_max 0.98
_diffrn_measurement_device_type 'Stoe IPDS-II'
_diffrn_measurement_method \w
_diffrn_radiation_monochromator graphite
_diffrn_radiation_source 'fine-focus sealed tube'
_diffrn_radiation_type MoK\a
_diffrn_radiation_wavelength 0.71073
_diffrn_reflns_av_R_equivalents 0.141
_diffrn_reflns_av_sigmaI/netI 0.074
_diffrn_reflns_limit_h_max 5
_diffrn_reflns_limit_h_min -5
_diffrn_reflns_limit_k_max 17
_diffrn_reflns_limit_k_min -17
_diffrn_reflns_limit_l_max 24
_diffrn_reflns_limit_l_min -24
_diffrn_reflns_number 12661
_diffrn_reflns_theta_full 25.0
_diffrn_reflns_theta_max 25.0
_diffrn_reflns_theta_min 1.7
_diffrn_standards_decay_% 0
_diffrn_standards_interval_count 0
_diffrn_standards_number 0
_exptl_absorpt_coefficient_mu 0.28
_exptl_absorpt_correction_T_max 0.976
_exptl_absorpt_correction_T_min 0.876
_exptl_absorpt_correction_type integration
_exptl_absorpt_process_details '(X-RED32; Stoe & Cie, 2002)'
_exptl_crystal_colour yellow
_exptl_crystal_density_diffrn 1.353
_exptl_crystal_density_method 'not measured'
_exptl_crystal_description needle
_exptl_crystal_F_000 592
_exptl_crystal_size_max 0.60
_exptl_crystal_size_mid 0.14
_exptl_crystal_size_min 0.13
_refine_diff_density_max 0.24
_refine_diff_density_min -0.31
_refine_ls_extinction_method none
_refine_ls_goodness_of_fit_ref 1.04
_refine_ls_hydrogen_treatment mixed
_refine_ls_matrix_type full
_refine_ls_number_parameters 177
_refine_ls_number_reflns 2404
_refine_ls_number_restraints 0
_refine_ls_restrained_S_all 1.04
_refine_ls_R_factor_all 0.077
_refine_ls_R_factor_gt 0.055
_refine_ls_shift/su_max 0.000
_refine_ls_shift/su_mean 0.000
_refine_ls_structure_factor_coef Fsqd
_refine_ls_weighting_details 'calc w = 1/[\s^2^(Fo^2^)+(0.084P)^2^+0.0492P] where P=(Fo^2^+2Fc^2^)/3'
_refine_ls_weighting_scheme calc
_refine_ls_wR_factor_gt 0.145
_refine_ls_wR_factor_ref 0.158
_reflns_number_gt 1665
_reflns_number_total 2404
_reflns_threshold_expression I>2\s(I)
_cod_data_source_file rz2016.cif
_cod_data_source_block I
_cod_original_sg_symbol_H-M 'P 21/c'
_cod_database_code 2208978
_cod_database_fobs_code 2208978

loop_
_symmetry_equiv_pos_as_xyz
'x, y, z'
'-x, y+1/2, -z+1/2'
'-x, -y, -z'
'x, -y-1/2, z-1/2'

loop_
_atom_site_type_symbol
_atom_site_label
_atom_site_fract_x
_atom_site_fract_y
_atom_site_fract_z
_atom_site_U_iso_or_equiv
_atom_site_adp_type
_atom_site_calc_flag
_atom_site_refinement_flags
_atom_site_occupancy
C C1 0.0616(5) 0.19481(15) 0.68923(12) 0.0553(6) Uani d . 1
C C2 -0.0300(6) 0.11298(17) 0.65930(14) 0.0668(7) Uani d . 1
H H2 0.0368 0.0950 0.6190 0.080 Uiso calc R 1
C C3 -0.2198(6) 0.0590(2) 0.68975(17) 0.0773(8) Uani d . 1
H H3 -0.2802 0.0038 0.6701 0.093 Uiso calc R 1
C C4 -0.3221(7) 0.0852(2) 0.74867(18) 0.0840(9) Uani d . 1
H H4 -0.4543 0.0486 0.7684 0.101 Uiso calc R 1
C C5 -0.2283(6) 0.1656(2) 0.77835(16) 0.0778(8) Uani d . 1
H H5 -0.2954 0.1825 0.8188 0.093 Uiso calc R 1
C C6 -0.0348(6) 0.22250(17) 0.74916(13) 0.0630(6) Uani d . 1
C C7 0.0659(8) 0.3104(2) 0.78265(16) 0.0859(9) Uani d . 1
H H7A -0.0096 0.3145 0.8254 0.129 Uiso calc R 1
H H7B 0.0034 0.3624 0.7562 0.129 Uiso calc R 1
H H7C 0.2683 0.3102 0.7876 0.129 Uiso calc R 1
C C8 0.5465(5) 0.28003(15) 0.57561(12) 0.0528(6) Uani d . 1
C C12 0.6491(5) 0.23870(16) 0.51525(13) 0.0607(6) Uani d . 1
C C13 0.5036(7) 0.1492(2) 0.49397(15) 0.0785(8) Uani d . 1
H H13A 0.3096 0.1621 0.4790 0.094 Uiso calc R 1
H H13B 0.5015 0.1077 0.5316 0.094 Uiso calc R 1
C C9 0.6505(5) 0.36960(16) 0.60404(13) 0.0567(6) Uani d . 1
C C10 0.9283(6) 0.50353(18) 0.59370(17) 0.0745(8) Uani d . 1
H H10A 1.1070 0.5174 0.5752 0.089 Uiso calc R 1
H H10B 0.9612 0.4989 0.6414 0.089 Uiso calc R 1
C C11 0.7279(7) 0.57924(19) 0.57780(17) 0.0792(8) Uani d . 1
H H11A 0.8038 0.6362 0.5956 0.119 Uiso calc R 1
H H11B 0.5520 0.5663 0.5968 0.119 Uiso calc R 1
H H11C 0.6972 0.5846 0.5306 0.119 Uiso calc R 1
N N1 0.2547(5) 0.25219(14) 0.65903(11) 0.0583(5) Uani d . 1
N N2 0.3615(4) 0.22881(12) 0.60399(10) 0.0533(5) Uani d . 1
O O3 0.8320(5) 0.27087(15) 0.48408(12) 0.0974(8) Uani d . 1
O O1 0.5759(5) 0.39740(12) 0.65626(10) 0.0773(6) Uani d . 1
O O2 0.8225(4) 0.41484(12) 0.56746(10) 0.0696(5) Uani d . 1
Cl Cl1 0.6764(2) 0.09488(6) 0.42981(5) 0.1094(4) Uani d . 1
H H1N 0.321(7) 0.298(3) 0.6765(19) 0.103(12) Uiso d . 1

loop_
_atom_site_aniso_label
_atom_site_aniso_U_11
_atom_site_aniso_U_22
_atom_site_aniso_U_33
_atom_site_aniso_U_12
_atom_site_aniso_U_13
_atom_site_aniso_U_23
C1 0.0602(13) 0.0486(12) 0.0563(14) 0.0017(10) -0.0021(11) 0.0093(10)
C2 0.0783(17) 0.0492(13) 0.0717(17) -0.0012(11) -0.0042(14) 0.0063(11)
C3 0.0827(19) 0.0549(15) 0.092(2) -0.0087(13) -0.0117(17) 0.0175(14)
C4 0.0740(18) 0.078(2) 0.099(3) -0.0088(15) 0.0007(18) 0.0366(17)
C5 0.0757(17) 0.084(2) 0.0744(19) 0.0093(15) 0.0115(15) 0.0206(15)
C6 0.0694(15) 0.0556(14) 0.0639(16) 0.0043(11) 0.0031(13) 0.0084(11)
C7 0.105(2) 0.0767(19) 0.077(2) -0.0048(16) 0.0150(18) -0.0129(15)
C8 0.0556(12) 0.0433(11) 0.0586(14) 0.0002(9) -0.0031(11) 0.0020(9)
C12 0.0649(14) 0.0503(13) 0.0673(16) -0.0021(11) 0.0069(13) 0.0012(11)
C13 0.096(2) 0.0673(17) 0.0739(18) -0.0164(14) 0.0181(16) -0.0168(14)
C9 0.0596(14) 0.0473(12) 0.0619(15) 0.0023(10) -0.0060(12) 0.0019(11)
C10 0.0677(15) 0.0543(14) 0.101(2) -0.0165(12) -0.0020(15) -0.0091(14)
C11 0.089(2) 0.0542(15) 0.094(2) -0.0135(13) 0.0073(17) -0.0017(13)
N1 0.0708(13) 0.0450(10) 0.0590(12) -0.0024(9) 0.0029(10) 0.0003(9)
N2 0.0602(11) 0.0447(10) 0.0545(12) 0.0018(8) -0.0003(9) 0.0022(8)
O3 0.1113(16) 0.0710(13) 0.1157(18) -0.0269(11) 0.0536(15) -0.0227(11)
O1 0.1081(15) 0.0515(10) 0.0730(13) -0.0130(9) 0.0116(12) -0.0080(8)
O2 0.0734(11) 0.0541(10) 0.0820(13) -0.0167(8) 0.0090(10) -0.0073(8)
Cl1 0.1439(9) 0.0881(6) 0.1010(7) -0.0288(5) 0.0467(6) -0.0400(5)

loop_
_atom_type_symbol
_atom_type_description
_atom_type_scat_dispersion_real
_atom_type_scat_dispersion_imag
_atom_type_scat_source
C C 0.0033 0.0016 'International Tables Vol C Tables 4.2.6.8 and 6.1.1.4'
H H 0.0000 0.0000 'International Tables Vol C Tables 4.2.6.8 and 6.1.1.4'
N N 0.0061 0.0033 'International Tables Vol C Tables 4.2.6.8 and 6.1.1.4'
O O 0.0106 0.0060 'International Tables Vol C Tables 4.2.6.8 and 6.1.1.4'
Cl Cl 0.1484 0.1585 'International Tables Vol C Tables 4.2.6.8 and 6.1.1.4'

loop_
_geom_angle_atom_site_label_1
_geom_angle_atom_site_label_2
_geom_angle_atom_site_label_3
_geom_angle
_geom_angle_publ_flag
C6 C1 C2 121.2(2) ?
C6 C1 N1 118.1(2) y
C2 C1 N1 120.6(2) y
C3 C2 C1 119.2(3) ?
C3 C2 H2 120.4 ?
C1 C2 H2 120.4 ?
C2 C3 C4 121.0(3) ?
C2 C3 H3 119.5 ?
C4 C3 H3 119.5 ?
C3 C4 C5 119.5(3) ?
C3 C4 H4 120.2 ?
C5 C4 H4 120.2 ?
C4 C5 C6 121.4(3) ?
C4 C5 H5 119.3 ?
C6 C5 H5 119.3 ?
C1 C6 C5 117.7(3) ?
C1 C6 C7 121.8(2) ?
C5 C6 C7 120.5(3) ?
C6 C7 H7A 109.5 ?
C6 C7 H7B 109.5 ?
H7A C7 H7B 109.5 ?
C6 C7 H7C 109.5 ?
H7A C7 H7C 109.5 ?
H7B C7 H7C 109.5 ?
N2 C8 C12 113.6(2) y
N2 C8 C9 122.6(2) y
C12 C8 C9 123.7(2) ?
O3 C12 C8 124.6(2) y
O3 C12 C13 120.9(2) y
C8 C12 C13 114.5(2) ?
C12 C13 Cl1 111.4(2) y
C12 C13 H13A 109.4 ?
Cl1 C13 H13A 109.4 ?
C12 C13 H13B 109.4 ?
Cl1 C13 H13B 109.4 ?
H13A C13 H13B 108.0 ?
O1 C9 O2 123.8(2) y
O1 C9 C8 121.4(2) y
O2 C9 C8 114.8(2) y
O2 C10 C11 111.7(2) y
O2 C10 H10A 109.3 ?
C11 C10 H10A 109.3 ?
O2 C10 H10B 109.3 ?
C11 C10 H10B 109.3 ?
H10A C10 H10B 107.9 ?
C10 C11 H11A 109.5 ?
C10 C11 H11B 109.5 ?
H11A C11 H11B 109.5 ?
C10 C11 H11C 109.5 ?
H11A C11 H11C 109.5 ?
H11B C11 H11C 109.5 ?
N2 N1 C1 121.4(2) y
N2 N1 H1N 115(2) ?
C1 N1 H1N 123(2) ?
N1 N2 C8 122.6(2) y
C9 O2 C10 116.4(2) y

loop_
_geom_bond_atom_site_label_1
_geom_bond_atom_site_label_2
_geom_bond_distance
_geom_bond_publ_flag
C1 C6 1.382(4) ?
C1 C2 1.387(4) ?
C1 N1 1.405(3) y
C2 C3 1.368(4) ?
C2 H2 0.9300 ?
C3 C4 1.369(5) ?
C3 H3 0.9300 ?
C4 C5 1.371(5) ?
C4 H4 0.9300 ?
C5 C6 1.393(4) ?
C5 H5 0.9300 ?
C6 C7 1.505(4) ?
C7 H7A 0.9600 ?
C7 H7B 0.9600 ?
C7 H7C 0.9600 ?
C8 N2 1.309(3) y
C8 C12 1.471(3) ?
C8 C9 1.490(3) ?
C12 O3 1.199(3) y
C12 C13 1.518(4) ?
C13 Cl1 1.764(3) y
C13 H13A 0.9700 ?
C13 H13B 0.9700 ?
C9 O1 1.205(3) y
C9 O2 1.311(3) y
C10 O2 1.466(3) y
C10 C11 1.474(4) ?
C10 H10A 0.9700 ?
C10 H10B 0.9700 ?
C11 H11A 0.9600 ?
C11 H11B 0.9600 ?
C11 H11C 0.9600 ?
N1 N2 1.297(3) y
N1 H1N 0.81(4) ?

loop_
_geom_hbond_atom_site_label_D
_geom_hbond_atom_site_label_H
_geom_hbond_atom_site_label_A
_geom_hbond_distance_DH
_geom_hbond_distance_HA
_geom_hbond_distance_DA
_geom_hbond_angle_DHA
N1 H1N O1 0.81(4) 1.94(4) 2.599(3) 139(3)

loop_
_geom_torsion_atom_site_label_1
_geom_torsion_atom_site_label_2
_geom_torsion_atom_site_label_3
_geom_torsion_atom_site_label_4
_geom_torsion
C6 C1 C2 C3 0.2(4)
N1 C1 C2 C3 -179.5(2)
C1 C2 C3 C4 0.7(4)
C2 C3 C4 C5 -1.5(5)
C3 C4 C5 C6 1.3(5)
C2 C1 C6 C5 -0.3(4)
N1 C1 C6 C5 179.4(2)
C2 C1 C6 C7 179.1(3)
N1 C1 C6 C7 -1.2(4)
C4 C5 C6 C1 -0.4(4)
C4 C5 C6 C7 -179.9(3)
N2 C8 C12 O3 -174.9(3)
C9 C8 C12 O3 2.6(4)
N2 C8 C12 C13 5.1(3)
C9 C8 C12 C13 -177.5(2)
O3 C12 C13 Cl1 9.6(4)
C8 C12 C13 Cl1 -170.4(2)
N2 C8 C9 O1 2.8(4)
C12 C8 C9 O1 -174.3(3)
N2 C8 C9 O2 -176.1(2)
C12 C8 C9 O2 6.7(3)
C6 C1 N1 N2 177.5(2)
C2 C1 N1 N2 -2.9(4)
C1 N1 N2 C8 -178.4(2)
C12 C8 N2 N1 177.5(2)
C9 C8 N2 N1 0.0(4)
O1 C9 O2 C10 0.8(4)
C8 C9 O2 C10 179.7(2)
C11 C10 O2 C9 -84.0(3)

loop_
_cod_related_entry_id
_cod_related_entry_database
_cod_related_entry_code
1 ChemSpider 21179356
